data_4302125
loop_
_publ_author_name
'Anthony G. M. Barrett'
'Ian J. Casely'
'Mark R. Crimmin'
'Michael S. Hill'
'Jennifer R. Lachs'
'Mary F. Mahon'
'Panayiotis A. Procopiou'

_publ_section_title
;
\b-Diketiminato Calcium and Magnesium Amides; Model Complexes for
Hydroamination Catalysis
;
_journal_name_full 'Inorganic Chemistry'
_journal_page_first 4445
_journal_page_last 4453
_journal_paper_doi 10.1021/ic900091x
_journal_volume 48
_journal_year 2009
_chemical_formula_sum 'C35.5 H53 Mg N3'
_chemical_formula_weight 546.12
_chemical_name_systematic
;
 ?
;
_space_group_IT_number 15
_symmetry_cell_setting monoclinic
_symmetry_space_group_name_Hall '-C 2yc'
_symmetry_space_group_name_H-M 'C 1 2/c 1'
_atom_sites_solution_hydrogens geom
_atom_sites_solution_primary direct
_atom_sites_solution_secondary difmap
_audit_creation_method SHELXL-97
_cell_angle_alpha 90.00
_cell_angle_beta 114.064(1)
_cell_angle_gamma 90.00
_cell_formula_units_Z 8
_cell_length_a 19.1971(3)
_cell_length_b 21.1259(4)
_cell_length_c 17.7461(3)
_cell_measurement_reflns_used 45040
_cell_measurement_temperature 150(2)
_cell_measurement_theta_max 27.485
_cell_measurement_theta_min 2.910
_cell_volume 6571.5(2)
_computing_cell_refinement 'HKL Scalepack (Otwinowski & Minor 1997)'
_computing_data_collection 'Collect (Bruker AXS BV, 1997-2004)'
_computing_data_reduction 'Denzo & Scalepack (Otwinowski & Minor, 1997)'
_computing_molecular_graphics 'ORTEX (P.McArdle, 1995)'
_computing_publication_material 'SHELXL-97/2 (Sheldrick,1997)'
_computing_structure_refinement 'SHELXL-97 (Sheldrick, 1997)'
_computing_structure_solution 'SHELXS-97 (Sheldrick, 1990)'
_diffrn_ambient_temperature 150(2)
_diffrn_measured_fraction_theta_full 0.996
_diffrn_measured_fraction_theta_max 0.996
_diffrn_measurement_device_type '95mm CCD camera on \k-goniostat'
_diffrn_measurement_method CCD
_diffrn_radiation_monochromator graphite
_diffrn_radiation_source 'fine-focus sealed tube'
_diffrn_radiation_type MoK\a
_diffrn_radiation_wavelength 0.71073
_diffrn_reflns_av_R_equivalents 0.0859
_diffrn_reflns_av_sigmaI/netI 0.0466
_diffrn_reflns_limit_h_max 24
_diffrn_reflns_limit_h_min -24
_diffrn_reflns_limit_k_max 26
_diffrn_reflns_limit_k_min -27
_diffrn_reflns_limit_l_max 23
_diffrn_reflns_limit_l_min -23
_diffrn_reflns_number 72227
_diffrn_reflns_theta_full 27.51
_diffrn_reflns_theta_max 27.51
_diffrn_reflns_theta_min 3.02
_exptl_absorpt_coefficient_mu 0.081
_exptl_absorpt_correction_T_max 0.98
_exptl_absorpt_correction_T_min 0.91
_exptl_absorpt_correction_type multi-scan
_exptl_absorpt_process_details
;
 ?
;
_exptl_crystal_colour Colourless
_exptl_crystal_density_diffrn 1.104
_exptl_crystal_density_method 'not measured'
_exptl_crystal_description Block
_exptl_crystal_F_000 2392
_exptl_crystal_size_max 0.20
_exptl_crystal_size_mid 0.20
_exptl_crystal_size_min 0.20
_refine_diff_density_max 0.784
_refine_diff_density_min -0.438
_refine_diff_density_rms 0.066
_refine_ls_extinction_method none
_refine_ls_goodness_of_fit_ref 1.044
_refine_ls_hydrogen_treatment constr
_refine_ls_matrix_type full
_refine_ls_number_parameters 368
_refine_ls_number_reflns 7534
_refine_ls_number_restraints 0
_refine_ls_restrained_S_all 1.044
_refine_ls_R_factor_all 0.1147
_refine_ls_R_factor_gt 0.0740
_refine_ls_shift/su_max 0.000
_refine_ls_shift/su_mean 0.000
_refine_ls_structure_factor_coef Fsqd
_refine_ls_weighting_details 'calc w=1/[\s^2^(Fo^2^)+(0.1105P)^2^+14.2044P] where P=(Fo^2^+2Fc^2^)/3'
_refine_ls_weighting_scheme calc
_refine_ls_wR_factor_gt 0.1984
_refine_ls_wR_factor_ref 0.2312
_reflns_number_gt 5075
_reflns_number_total 7534
_reflns_threshold_expression >2sigma(I)
_cod_data_source_file ic900091x_si_001_2.cif
_cod_data_source_block k08msh25
_cod_depositor_comments
;
The following automatic conversions were performed:
'_symmetry_cell_setting' value 'Monoclinic' changed to 'monoclinic'
according to '/home/saulius/struct/CIF-dictionaries/cif_core.dic'
dictionary named 'cif_core.dic' version 2.4.1 from
2010-06-29.

'_exptl_absorpt_correction_type' value 'Multi-Scan' changed
to 'multi-scan' according to
'/home/saulius/struct/CIF-dictionaries/cif_core.dic' dictionary named
'cif_core.dic' version 2.4.1 from 2010-06-29.

Automatic conversion script
Id: cif_fix_enum 1527 2010-12-29 10:47:43Z saulius 
;
_cod_original_sg_symbol_H-M 'C 2/c'
_cod_original_formula_sum 'C35.50 H53 Mg N3'
_cod_database_code 4302125

loop_
_symmetry_equiv_pos_as_xyz
'x, y, z'
'-x, y, -z+1/2'
'x+1/2, y+1/2, z'
'-x+1/2, y+1/2, -z+1/2'
'-x, -y, -z'
'x, -y, z-1/2'
'-x+1/2, -y+1/2, -z'
'x+1/2, -y+1/2, z-1/2'

loop_
_atom_site_label
_atom_site_type_symbol
_atom_site_fract_x
_atom_site_fract_y
_atom_site_fract_z
_atom_site_U_iso_or_equiv
_atom_site_adp_type
_atom_site_occupancy
_atom_site_symmetry_multiplicity
_atom_site_calc_flag
_atom_site_refinement_flags
_atom_site_disorder_assembly
_atom_site_disorder_group
Mg1 Mg 0.92489(4) 0.23574(4) 0.25818(5) 0.0215(2) Uani 1 1 d . . .
N1 N 0.85010(12) 0.16294(10) 0.26023(13) 0.0237(4) Uani 1 1 d . . .
N2 N 0.85404(12) 0.31102(10) 0.26473(13) 0.0246(5) Uani 1 1 d . . .
N3 N 0.96037(12) 0.23297(10) 0.15985(13) 0.0249(5) Uani 1 1 d . . .
C1 C 0.93282(18) 0.17376(17) 0.1146(2) 0.0521(9) Uani 1 1 d . . .
H1A H 0.9302 0.1401 0.1522 0.063 Uiso 1 1 calc R . .
H1B H 0.9674 0.1596 0.0890 0.063 Uiso 1 1 calc R . .
C2 C 0.93185(19) 0.27928(19) 0.0943(3) 0.0613(11) Uani 1 1 d . . .
H2A H 0.9631 0.2792 0.0616 0.074 Uiso 1 1 calc R . .
H2B H 0.9334 0.3222 0.1173 0.074 Uiso 1 1 calc R . .
C3 C 0.85005(19) 0.2602(2) 0.0407(2) 0.0600(11) Uani 1 1 d . . .
H3A H 0.8350 0.2739 -0.0172 0.072 Uiso 1 1 calc R . .
H3B H 0.8140 0.2784 0.0620 0.072 Uiso 1 1 calc R . .
C4 C 0.8529(2) 0.1880(2) 0.0478(2) 0.0609(11) Uani 1 1 d . . .
H4A H 0.8459 0.1682 -0.0053 0.073 Uiso 1 1 calc R . .
H4B H 0.8128 0.1721 0.0646 0.073 Uiso 1 1 calc R . .
C5 C 0.77978(14) 0.29850(12) 0.23236(16) 0.0267(5) Uani 1 1 d . . .
C6 C 0.74625(14) 0.23884(13) 0.20538(16) 0.0278(6) Uani 1 1 d . . .
H6 H 0.6943 0.2405 0.1675 0.033 Uiso 1 1 calc R . .
C7 C 0.77582(14) 0.17721(12) 0.22435(16) 0.0264(5) Uani 1 1 d . . .
C8 C 0.72072(16) 0.34951(14) 0.2242(2) 0.0400(7) Uani 1 1 d . . .
H8A H 0.7466 0.3901 0.2437 0.060 Uiso 1 1 calc R . .
H8B H 0.6927 0.3377 0.2575 0.060 Uiso 1 1 calc R . .
H8C H 0.6850 0.3534 0.1662 0.060 Uiso 1 1 calc R . .
C9 C 0.71557(16) 0.12592(14) 0.2021(2) 0.0375(7) Uani 1 1 d . . .
H9A H 0.7331 0.0921 0.2434 0.056 Uiso 1 1 calc R . .
H9B H 0.7066 0.1086 0.1477 0.056 Uiso 1 1 calc R . .
H9C H 0.6680 0.1439 0.2007 0.056 Uiso 1 1 calc R . .
C10 C 0.87711(14) 0.37478(12) 0.29554(17) 0.0274(5) Uani 1 1 d . . .
C11 C 0.90383(15) 0.38658(13) 0.38101(17) 0.0315(6) Uani 1 1 d . . .
C12 C 0.92321(17) 0.44831(14) 0.4098(2) 0.0388(7) Uani 1 1 d . . .
H12 H 0.9410 0.4565 0.4673 0.047 Uiso 1 1 calc R . .
C13 C 0.91706(17) 0.49783(14) 0.3567(2) 0.0418(7) Uani 1 1 d . . .
H13 H 0.9300 0.5396 0.3774 0.050 Uiso 1 1 calc R . .
C14 C 0.89189(16) 0.48612(14) 0.2732(2) 0.0387(7) Uani 1 1 d . . .
H14 H 0.8880 0.5203 0.2368 0.046 Uiso 1 1 calc R . .
C15 C 0.87195(15) 0.42498(13) 0.24084(18) 0.0316(6) Uani 1 1 d . . .
C16 C 0.84302(18) 0.41775(16) 0.1480(2) 0.0430(7) Uani 1 1 d . . .
H16 H 0.8334 0.3718 0.1340 0.052 Uiso 1 1 calc R . .
C17 C 0.9017(2) 0.44158(17) 0.1165(2) 0.0516(9) Uani 1 1 d . . .
H17A H 0.8815 0.4361 0.0565 0.077 Uiso 1 1 calc R . .
H17B H 0.9491 0.4173 0.1427 0.077 Uiso 1 1 calc R . .
H17C H 0.9121 0.4865 0.1302 0.077 Uiso 1 1 calc R . .
C18 C 0.7677(2) 0.4544(3) 0.1021(3) 0.0741(13) Uani 1 1 d . . .
H18A H 0.7507 0.4485 0.0425 0.111 Uiso 1 1 calc R . .
H18B H 0.7761 0.4995 0.1154 0.111 Uiso 1 1 calc R . .
H18C H 0.7285 0.4383 0.1193 0.111 Uiso 1 1 calc R . .
C19 C 0.90717(17) 0.33503(15) 0.44210(18) 0.0364(7) Uani 1 1 d . . .
H19 H 0.9158 0.2938 0.4196 0.044 Uiso 1 1 calc R . .
C20 C 0.8314(2) 0.33034(19) 0.4511(2) 0.0565(9) Uani 1 1 d . . .
H20A H 0.8347 0.2967 0.4904 0.085 Uiso 1 1 calc R . .
H20B H 0.7903 0.3206 0.3974 0.085 Uiso 1 1 calc R . .
H20C H 0.8206 0.3707 0.4714 0.085 Uiso 1 1 calc R . .
C21 C 0.9728(2) 0.34470(17) 0.52691(19) 0.0484(8) Uani 1 1 d . . .
H21A H 0.9727 0.3103 0.5639 0.073 Uiso 1 1 calc R . .
H21B H 0.9663 0.3853 0.5500 0.073 Uiso 1 1 calc R . .
H21C H 1.0214 0.3448 0.5211 0.073 Uiso 1 1 calc R . .
C22 C 0.87078(14) 0.10145(12) 0.29932(16) 0.0248(5) Uani 1 1 d . . .
C23 C 0.89001(15) 0.09885(13) 0.38516(16) 0.0291(6) Uani 1 1 d . . .
C24 C 0.91346(17) 0.04111(14) 0.42661(18) 0.0361(6) Uani 1 1 d . . .
H24 H 0.9270 0.0394 0.4844 0.043 Uiso 1 1 calc R . .
C25 C 0.91727(17) -0.01319(14) 0.38553(19) 0.0370(7) Uani 1 1 d . . .
H25 H 0.9347 -0.0517 0.4149 0.044 Uiso 1 1 calc R . .
C26 C 0.89565(15) -0.01115(13) 0.30153(18) 0.0320(6) Uani 1 1 d . . .
H26 H 0.8969 -0.0490 0.2732 0.038 Uiso 1 1 calc R . .
C27 C 0.87187(14) 0.04519(12) 0.25654(16) 0.0276(6) Uani 1 1 d . . .
C28 C 0.87883(18) 0.15549(14) 0.43196(18) 0.0384(7) Uani 1 1 d . . .
H28 H 0.8822 0.1945 0.4017 0.046 Uiso 1 1 calc R . .
C29 C 0.7991(2) 0.1535(2) 0.4313(3) 0.0618(10) Uani 1 1 d . . .
H29A H 0.7922 0.1901 0.4615 0.093 Uiso 1 1 calc R . .
H29B H 0.7931 0.1144 0.4579 0.093 Uiso 1 1 calc R . .
H29C H 0.7608 0.1546 0.3742 0.093 Uiso 1 1 calc R . .
C30 C 0.9394(2) 0.16068(18) 0.5202(2) 0.0584(10) Uani 1 1 d . . .
H30A H 0.9291 0.1980 0.5468 0.088 Uiso 1 1 calc R . .
H30B H 0.9899 0.1648 0.5192 0.088 Uiso 1 1 calc R . .
H30C H 0.9381 0.1226 0.5511 0.088 Uiso 1 1 calc R . .
C31 C 0.84512(16) 0.04033(13) 0.16354(17) 0.0323(6) Uani 1 1 d . . .
H31 H 0.8274 0.0831 0.1389 0.039 Uiso 1 1 calc R . .
C32 C 0.9089(2) 0.01826(16) 0.1387(2) 0.0461(8) Uani 1 1 d . . .
H32A H 0.8893 0.0160 0.0784 0.069 Uiso 1 1 calc R . .
H32B H 0.9267 -0.0237 0.1623 0.069 Uiso 1 1 calc R . .
H32C H 0.9513 0.0484 0.1595 0.069 Uiso 1 1 calc R . .
C33 C 0.77773(19) -0.00660(15) 0.1268(2) 0.0434(7) Uani 1 1 d . . .
H33A H 0.7613 -0.0089 0.0668 0.065 Uiso 1 1 calc R . .
H33B H 0.7352 0.0080 0.1393 0.065 Uiso 1 1 calc R . .
H33C H 0.7940 -0.0486 0.1509 0.065 Uiso 1 1 calc R . .
C34 C 0.5000 0.1323(3) 0.2500 0.0605(14) Uani 1 2 d S . .
H34 H 0.5000 0.0873 0.2500 0.073 Uiso 1 2 calc SR . .
C35 C 0.4332(2) 0.1639(2) 0.2127(3) 0.0190(9) Uani 0.50 1 d P . .
H35 H 0.3868 0.1412 0.1867 0.023 Uiso 1 1 calc R . .
C36 C 0.4326(3) 0.2286(2) 0.2125(3) 0.0212(10) Uani 0.50 1 d P . .
H36 H 0.3857 0.2507 0.1866 0.025 Uiso 1 1 calc R . .
C37 C 0.5000 0.2619(3) 0.2500 0.088(3) Uani 1 2 d S . .
C38 C 0.5000 0.3333(3) 0.2500 0.113(3) Uani 1 2 d S . .
H38A H 0.5524 0.3488 0.2791 0.170 Uiso 0.50 1 calc PR . .
H38B H 0.4685 0.3488 0.2779 0.170 Uiso 0.50 1 calc PR . .
H38C H 0.4791 0.3488 0.1930 0.170 Uiso 0.50 1 calc PR . .

loop_
_atom_site_aniso_label
_atom_site_aniso_U_11
_atom_site_aniso_U_22
_atom_site_aniso_U_33
_atom_site_aniso_U_23
_atom_site_aniso_U_13
_atom_site_aniso_U_12
Mg1 0.0182(4) 0.0221(4) 0.0239(4) 0.0002(3) 0.0083(3) 0.0004(3)
N1 0.0225(10) 0.0221(11) 0.0267(10) 0.0006(8) 0.0104(9) 0.0003(8)
N2 0.0224(10) 0.0230(11) 0.0282(11) -0.0007(9) 0.0101(9) 0.0006(8)
N3 0.0221(10) 0.0260(11) 0.0252(10) 0.0007(9) 0.0082(9) -0.0010(8)
C1 0.0316(16) 0.049(2) 0.067(2) -0.0275(17) 0.0115(15) -0.0017(14)
C2 0.0306(16) 0.064(2) 0.075(3) 0.040(2) 0.0065(17) -0.0028(16)
C3 0.0308(17) 0.095(3) 0.0425(19) 0.0266(19) 0.0027(14) 0.0010(18)
C4 0.0383(18) 0.080(3) 0.049(2) -0.0230(19) 0.0030(16) -0.0062(18)
C5 0.0235(12) 0.0261(13) 0.0304(13) 0.0006(10) 0.0108(10) 0.0034(10)
C6 0.0176(11) 0.0299(14) 0.0307(13) -0.0005(11) 0.0046(10) 0.0006(10)
C7 0.0228(12) 0.0280(13) 0.0297(13) -0.0027(10) 0.0122(10) -0.0025(10)
C8 0.0252(14) 0.0306(15) 0.062(2) 0.0004(14) 0.0160(14) 0.0064(11)
C9 0.0256(13) 0.0300(15) 0.0564(18) -0.0022(13) 0.0161(13) -0.0034(11)
C10 0.0210(12) 0.0225(13) 0.0395(14) -0.0032(11) 0.0132(11) 0.0011(10)
C11 0.0261(13) 0.0303(14) 0.0404(15) -0.0052(12) 0.0158(12) 0.0002(11)
C12 0.0331(15) 0.0369(16) 0.0466(17) -0.0136(13) 0.0164(13) -0.0034(12)
C13 0.0343(15) 0.0251(14) 0.066(2) -0.0119(14) 0.0210(15) -0.0030(12)
C14 0.0296(14) 0.0252(14) 0.0594(19) 0.0037(13) 0.0162(14) 0.0013(11)
C15 0.0227(12) 0.0277(14) 0.0446(16) 0.0015(12) 0.0138(12) 0.0006(10)
C16 0.0407(17) 0.0411(17) 0.0448(17) 0.0082(14) 0.0152(14) -0.0066(13)
C17 0.058(2) 0.0450(19) 0.062(2) 0.0035(17) 0.0351(18) -0.0061(16)
C18 0.041(2) 0.110(4) 0.062(2) 0.035(2) 0.0118(18) 0.007(2)
C19 0.0384(16) 0.0371(16) 0.0358(15) -0.0049(12) 0.0172(13) -0.0032(12)
C20 0.051(2) 0.062(2) 0.065(2) 0.0101(19) 0.0318(18) -0.0032(17)
C21 0.057(2) 0.055(2) 0.0321(16) -0.0091(15) 0.0162(15) -0.0043(16)
C22 0.0207(11) 0.0220(12) 0.0328(13) 0.0023(10) 0.0118(10) -0.0029(9)
C23 0.0295(13) 0.0263(13) 0.0320(14) 0.0014(11) 0.0130(11) -0.0041(11)
C24 0.0385(15) 0.0321(15) 0.0358(15) 0.0072(12) 0.0134(13) -0.0042(12)
C25 0.0353(15) 0.0256(14) 0.0459(17) 0.0094(12) 0.0122(13) -0.0005(11)
C26 0.0295(14) 0.0219(13) 0.0447(16) -0.0004(12) 0.0151(12) -0.0003(10)
C27 0.0234(12) 0.0261(13) 0.0341(14) 0.0000(11) 0.0127(11) -0.0007(10)
C28 0.0532(19) 0.0322(15) 0.0337(15) -0.0020(12) 0.0217(14) -0.0010(13)
C29 0.066(2) 0.057(2) 0.079(3) -0.012(2) 0.047(2) 0.0027(19)
C30 0.085(3) 0.050(2) 0.0366(17) -0.0051(15) 0.0216(18) 0.0037(19)
C31 0.0336(14) 0.0290(14) 0.0348(14) -0.0026(11) 0.0147(12) 0.0010(11)
C32 0.054(2) 0.0434(18) 0.0503(19) -0.0017(15) 0.0313(16) 0.0083(15)
C33 0.0460(18) 0.0371(17) 0.0420(17) -0.0056(14) 0.0126(14) -0.0069(14)
C34 0.090(4) 0.045(3) 0.063(3) 0.000 0.048(3) 0.000
C35 0.012(2) 0.030(3) 0.020(2) -0.0002(19) 0.0124(18) 0.0000(18)
C36 0.030(2) 0.026(3) 0.015(2) 0.0027(18) 0.0165(19) 0.012(2)
C37 0.184(9) 0.054(4) 0.063(4) 0.000 0.088(5) 0.000
C38 0.220(11) 0.055(4) 0.073(5) 0.000 0.068(6) 0.000

loop_
_atom_type_symbol
_atom_type_description
_atom_type_scat_dispersion_real
_atom_type_scat_dispersion_imag
_atom_type_scat_source
C C 0.0033 0.0016 'International Tables Vol C Tables 4.2.6.8 and 6.1.1.4'
H H 0.0000 0.0000 'International Tables Vol C Tables 4.2.6.8 and 6.1.1.4'
N N 0.0061 0.0033 'International Tables Vol C Tables 4.2.6.8 and 6.1.1.4'
Mg Mg 0.0486 0.0363 'International Tables Vol C Tables 4.2.6.8 and 6.1.1.4'

loop_
_geom_angle_atom_site_label_1
_geom_angle_atom_site_label_2
_geom_angle_atom_site_label_3
_geom_angle
_geom_angle_site_symmetry_1
_geom_angle_site_symmetry_3
_geom_angle_publ_flag
N3 Mg1 N1 119.90(9) 2_755 . ?
N3 Mg1 N3 88.33(9) 2_755 . ?
N1 Mg1 N3 116.30(9) . . ?
N3 Mg1 N2 119.97(9) 2_755 . ?
N1 Mg1 N2 95.12(8) . . ?
N3 Mg1 N2 119.58(9) . . ?
N3 Mg1 Mg1 44.60(6) 2_755 2_755 ?
N1 Mg1 Mg1 133.22(6) . 2_755 ?
N3 Mg1 Mg1 43.82(6) . 2_755 ?
N2 Mg1 Mg1 131.58(6) . 2_755 ?
C7 N1 C22 117.4(2) . . ?
C7 N1 Mg1 115.30(17) . . ?
C22 N1 Mg1 127.21(15) . . ?
C5 N2 C10 117.1(2) . . ?
C5 N2 Mg1 115.15(17) . . ?
C10 N2 Mg1 127.61(16) . . ?
C2 N3 C1 101.7(3) . . ?
C2 N3 Mg1 119.17(18) . 2_755 ?
C1 N3 Mg1 116.66(18) . 2_755 ?
C2 N3 Mg1 120.1(2) . . ?
C1 N3 Mg1 108.1(2) . . ?
Mg1 N3 Mg1 91.58(9) 2_755 . ?
N3 C1 C4 106.2(3) . . ?
N3 C2 C3 106.2(3) . . ?
C2 C3 C4 102.7(3) . . ?
C3 C4 C1 104.4(3) . . ?
N2 C5 C6 125.9(2) . . ?
N2 C5 C8 121.6(2) . . ?
C6 C5 C8 112.4(2) . . ?
C7 C6 C5 131.6(2) . . ?
N1 C7 C6 124.8(2) . . ?
N1 C7 C9 121.0(2) . . ?
C6 C7 C9 114.2(2) . . ?
C11 C10 C15 119.9(2) . . ?
C11 C10 N2 119.3(2) . . ?
C15 C10 N2 120.8(2) . . ?
C12 C11 C10 119.0(3) . . ?
C12 C11 C19 118.8(3) . . ?
C10 C11 C19 122.1(2) . . ?
C13 C12 C11 121.5(3) . . ?
C14 C13 C12 119.5(3) . . ?
C13 C14 C15 121.5(3) . . ?
C14 C15 C10 118.6(3) . . ?
C14 C15 C16 117.1(3) . . ?
C10 C15 C16 124.2(3) . . ?
C15 C16 C17 111.4(3) . . ?
C15 C16 C18 111.8(3) . . ?
C17 C16 C18 108.2(3) . . ?
C11 C19 C20 110.8(3) . . ?
C11 C19 C21 112.6(3) . . ?
C20 C19 C21 110.0(3) . . ?
C23 C22 C27 119.4(2) . . ?
C23 C22 N1 116.8(2) . . ?
C27 C22 N1 123.8(2) . . ?
C24 C23 C22 119.1(2) . . ?
C24 C23 C28 119.0(2) . . ?
C22 C23 C28 121.6(2) . . ?
C25 C24 C23 121.5(3) . . ?
C26 C25 C24 119.3(3) . . ?
C25 C26 C27 121.9(3) . . ?
C26 C27 C22 118.7(2) . . ?
C26 C27 C31 116.7(2) . . ?
C22 C27 C31 124.6(2) . . ?
C23 C28 C29 109.8(3) . . ?
C23 C28 C30 113.5(3) . . ?
C29 C28 C30 110.6(3) . . ?
C27 C31 C32 112.1(2) . . ?
C27 C31 C33 110.8(2) . . ?
C32 C31 C33 108.2(2) . . ?
C35 C34 C35 120.8(6) 2_655 . ?
C34 C35 C36 120.0(5) . . ?
C35 C36 C37 120.2(5) . . ?
C36 C37 C36 118.8(6) . 2_655 ?
C36 C37 C38 120.6(3) . . ?
C36 C37 C38 120.6(3) 2_655 . ?

loop_
_geom_bond_atom_site_label_1
_geom_bond_atom_site_label_2
_geom_bond_distance
_geom_bond_site_symmetry_2
_geom_bond_publ_flag
Mg1 N3 2.088(2) 2_755 ?
Mg1 N1 2.114(2) . ?
Mg1 N3 2.117(2) . ?
Mg1 N2 2.126(2) . ?
Mg1 Mg1 3.0140(16) 2_755 ?
N1 C7 1.338(3) . ?
N1 C22 1.450(3) . ?
N2 C5 1.328(3) . ?
N2 C10 1.453(3) . ?
N3 C2 1.446(4) . ?
N3 C1 1.464(4) . ?
N3 Mg1 2.088(2) 2_755 ?
C1 C4 1.538(5) . ?
C2 C3 1.521(5) . ?
C3 C4 1.531(6) . ?
C5 C6 1.407(4) . ?
C5 C8 1.528(4) . ?
C6 C7 1.405(4) . ?
C7 C9 1.515(4) . ?
C10 C11 1.411(4) . ?
C10 C15 1.413(4) . ?
C11 C12 1.395(4) . ?
C11 C19 1.519(4) . ?
C12 C13 1.381(5) . ?
C13 C14 1.381(5) . ?
C14 C15 1.402(4) . ?
C15 C16 1.516(4) . ?
C16 C17 1.532(4) . ?
C16 C18 1.547(5) . ?
C19 C20 1.531(4) . ?
C19 C21 1.532(4) . ?
C22 C23 1.415(4) . ?
C22 C27 1.415(4) . ?
C23 C24 1.401(4) . ?
C23 C28 1.521(4) . ?
C24 C25 1.377(4) . ?
C25 C26 1.375(4) . ?
C26 C27 1.402(4) . ?
C27 C31 1.519(4) . ?
C28 C29 1.526(5) . ?
C28 C30 1.527(5) . ?
C31 C32 1.533(4) . ?
C31 C33 1.547(4) . ?
C34 C35 1.356(5) 2_655 ?
C34 C35 1.356(5) . ?
C35 C36 1.365(7) . ?
C36 C37 1.382(6) . ?
C37 C36 1.382(6) 2_655 ?
C37 C38 1.510(9) . ?
